data_7704680
loop_
_publ_author_name
'Sun, Jun'
'Mutailipu, Miriding'
'Cheng, Shichao'
'Yang, Zhihua'
'Pan, Shilie'

_publ_section_title
;
 Rb<sub>3</sub>BaTeB<sub>7</sub>O<sub>15</sub>: a novel
 [B<sub>7</sub>O<sub>16</sub>] fundamental building block in a new
 telluroborate with [TeO<sub>3</sub>] polyhedra.
;
_journal_issue 26
_journal_name_full 'Dalton transactions (Cambridge, England : 2003)'
_journal_page_first 8911
_journal_page_last 8917
_journal_paper_doi 10.1039/d0dt01102a
_journal_volume 49
_journal_year 2020
_chemical_formula_sum 'B7 Ba O15 Rb3 Te'
_chemical_formula_weight 837.02
_space_group_IT_number 14
_space_group_name_Hall '-P 2yn'
_space_group_name_H-M_alt 'P 1 21/n 1'
_atom_sites_solution_hydrogens geom
_atom_sites_solution_primary direct
_atom_sites_solution_secondary difmap
_audit_creation_method SHELXL-97
_audit_update_record
;
2020-01-09 deposited with the CCDC.	2020-06-08 downloaded from the CCDC.
;
_cell_angle_alpha 90.00
_cell_angle_beta 97.278(3)
_cell_angle_gamma 90.00
_cell_formula_units_Z 4
_cell_length_a 9.102(2)
_cell_length_b 6.4092(16)
_cell_length_c 25.794(7)
_cell_measurement_temperature 296(2)
_cell_volume 1492.6(6)
_computing_structure_refinement 'SHELXL-97 (Sheldrick, 1997)'
_computing_structure_solution 'SHELXS-97 (Sheldrick, 1990)'
_diffrn_ambient_temperature 296(2)
_diffrn_measured_fraction_theta_full 0.991
_diffrn_measured_fraction_theta_max 0.991
_diffrn_radiation_monochromator graphite
_diffrn_radiation_source 'fine-focus sealed tube'
_diffrn_radiation_type MoK\a
_diffrn_radiation_wavelength 0.71073
_diffrn_reflns_av_R_equivalents 0.0391
_diffrn_reflns_av_sigmaI/netI 0.0492
_diffrn_reflns_limit_h_max 8
_diffrn_reflns_limit_h_min -11
_diffrn_reflns_limit_k_max 8
_diffrn_reflns_limit_k_min -7
_diffrn_reflns_limit_l_max 33
_diffrn_reflns_limit_l_min -33
_diffrn_reflns_number 8856
_diffrn_reflns_theta_full 27.54
_diffrn_reflns_theta_max 27.54
_diffrn_reflns_theta_min 3.07
_exptl_absorpt_coefficient_mu 14.376
_exptl_absorpt_correction_T_max 0.3303
_exptl_absorpt_correction_T_min 0.2958
_exptl_crystal_density_diffrn 3.725
_exptl_crystal_density_method 'not measured'
_exptl_crystal_F_000 1496
_exptl_crystal_size_max 0.11
_exptl_crystal_size_mid 0.10
_exptl_crystal_size_min 0.10
_refine_diff_density_max 1.031
_refine_diff_density_min -0.896
_refine_diff_density_rms 0.217
_refine_ls_extinction_coef 0.00171(8)
_refine_ls_extinction_expression Fc^*^=kFc[1+0.001xFc^2^\l^3^/sin(2\q)]^-1/4^
_refine_ls_extinction_method SHELXL
_refine_ls_goodness_of_fit_ref 1.001
_refine_ls_hydrogen_treatment mixed
_refine_ls_matrix_type full
_refine_ls_number_parameters 245
_refine_ls_number_reflns 3424
_refine_ls_number_restraints 12
_refine_ls_restrained_S_all 0.999
_refine_ls_R_factor_all 0.0424
_refine_ls_R_factor_gt 0.0300
_refine_ls_shift/su_max 0.001
_refine_ls_shift/su_mean 0.000
_refine_ls_structure_factor_coef Fsqd
_refine_ls_weighting_details 'calc w=1/[\s^2^(Fo^2^)+(0.0246P)^2^+0.0000P] where P=(Fo^2^+2Fc^2^)/3'
_refine_ls_weighting_scheme calc
_refine_ls_wR_factor_gt 0.0598
_refine_ls_wR_factor_ref 0.0654
_reflns_number_gt 2755
_reflns_number_total 3424
_reflns_threshold_expression >2sigma(I)
_cod_data_source_file d0dt01102a2.cif
_cod_data_source_block 111
_cod_depositor_comments 'Adding full bibliography for 7704680.cif.'
_cod_original_cell_volume 1492.6(7)
_cod_database_code 7704680

loop_
_symmetry_equiv_pos_as_xyz
'x, y, z'
'-x+1/2, y+1/2, -z+1/2'
'-x, -y, -z'
'x-1/2, -y-1/2, z-1/2'

loop_
_atom_site_label
_atom_site_type_symbol
_atom_site_fract_x
_atom_site_fract_y
_atom_site_fract_z
_atom_site_U_iso_or_equiv
_atom_site_adp_type
_atom_site_occupancy
_atom_site_symmetry_multiplicity
_atom_site_calc_flag
_atom_site_refinement_flags
_atom_site_disorder_assembly
_atom_site_disorder_group
Ba1 Ba 0.60602(3) 0.78398(5) 0.627507(12) 0.01120(9) Uani 1 1 d . . .
Te1 Te 0.63959(4) 0.26067(5) 0.518306(14) 0.01317(10) Uani 1 1 d . . .
Rb1 Rb 0.33756(6) 0.70879(10) 0.73918(2) 0.02545(15) Uani 1 1 d . . .
Rb2 Rb 0.91541(6) 0.32319(9) 0.63402(2) 0.02105(14) Uani 1 1 d . . .
Rb3 Rb 0.86193(6) 0.75375(8) 0.49694(2) 0.01971(14) Uani 1 1 d . . .
B1 B 0.7445(6) 0.6260(9) 0.7697(2) 0.0103(12) Uani 1 1 d . . .
B2 B 0.9102(6) 0.8103(9) 0.7170(2) 0.0104(12) Uani 1 1 d U . .
B3 B 1.0498(6) 0.8206(9) 0.6380(2) 0.0091(12) Uani 1 1 d U . .
B4 B 1.2654(6) 1.0620(9) 0.6317(2) 0.0111(12) Uani 1 1 d . . .
B5 B 1.4915(7) 1.2036(9) 0.6924(2) 0.0122(12) Uani 1 1 d . . .
B6 B 0.6588(6) 0.5728(9) 0.3727(2) 0.0093(12) Uani 1 1 d . . .
B7 B 1.2164(7) 0.7501(9) 0.5746(2) 0.0104(12) Uani 1 1 d . . .
O1 O 0.8079(4) 0.3004(6) 0.48250(14) 0.0153(8) Uani 1 1 d . . .
O2 O 0.9295(4) 0.7645(5) 0.66211(14) 0.0119(8) Uani 1 1 d . . .
O3 O 1.1403(4) 0.9791(5) 0.65844(14) 0.0126(8) Uani 1 1 d . . .
O4 O 1.2707(4) 0.9599(5) 0.58164(13) 0.0112(8) Uani 1 1 d . . .
O5 O 0.6746(4) 0.4931(6) 0.55917(15) 0.0216(9) Uani 1 1 d . . .
O6 O 0.7149(4) 0.0505(6) 0.56164(15) 0.0207(9) Uani 1 1 d . . .
O7 O 0.8498(4) 0.6424(5) 0.81158(14) 0.0113(8) Uani 1 1 d . . .
O8 O 0.7650(4) 0.7073(6) 0.72252(14) 0.0144(8) Uani 1 1 d . . .
O9 O 1.0749(4) 0.7136(5) 0.59463(14) 0.0114(8) Uani 1 1 d . . .
O10 O 1.4013(4) 1.0371(5) 0.66746(14) 0.0117(8) Uani 1 1 d . . .
O11 O 0.6095(4) 0.5398(5) 0.77565(14) 0.0126(8) Uani 1 1 d . . .
O12 O 1.3341(4) 0.6114(6) 0.60075(16) 0.0195(9) Uani 1 1 d . . .
O13 O 1.0286(4) 0.7281(5) 0.75290(14) 0.0114(8) Uani 1 1 d . . .
O14 O 0.5357(4) 0.5970(5) 0.33753(14) 0.0137(8) Uani 1 1 d . . .
O15 O 0.7691(4) 0.7147(5) 0.37961(15) 0.0146(8) Uani 1 1 d . . .

loop_
_atom_site_aniso_label
_atom_site_aniso_U_11
_atom_site_aniso_U_22
_atom_site_aniso_U_33
_atom_site_aniso_U_23
_atom_site_aniso_U_13
_atom_site_aniso_U_12
Ba1 0.01065(17) 0.01317(16) 0.00969(17) -0.00149(12) 0.00099(12) -0.00131(12)
Te1 0.01196(19) 0.01496(19) 0.01307(19) 0.00003(14) 0.00348(14) 0.00001(13)
Rb1 0.0161(3) 0.0358(4) 0.0245(3) 0.0101(3) 0.0032(2) 0.0070(2)
Rb2 0.0192(3) 0.0189(3) 0.0245(3) 0.0033(2) 0.0007(2) 0.0016(2)
Rb3 0.0201(3) 0.0201(3) 0.0183(3) 0.0017(2) 0.0002(2) 0.0005(2)
B1 0.010(3) 0.010(3) 0.011(3) 0.003(2) 0.006(2) 0.003(2)
B2 0.0099(14) 0.0113(14) 0.0104(15) 0.0001(9) 0.0023(10) -0.0004(9)
B3 0.0083(14) 0.0094(14) 0.0094(14) 0.0008(9) 0.0004(9) -0.0001(9)
B4 0.012(3) 0.007(3) 0.013(3) 0.002(2) -0.002(2) -0.003(2)
B5 0.012(3) 0.013(3) 0.012(3) -0.002(2) 0.003(2) -0.002(2)
B6 0.009(3) 0.012(3) 0.007(3) -0.002(2) 0.004(2) -0.002(2)
B7 0.011(3) 0.013(3) 0.006(3) -0.002(2) -0.001(2) 0.001(2)
O1 0.016(2) 0.021(2) 0.009(2) -0.0044(16) 0.0054(15) -0.0059(16)
O2 0.0099(19) 0.0159(19) 0.0097(19) -0.0028(15) 0.0003(15) -0.0051(14)
O3 0.0105(19) 0.0159(19) 0.012(2) -0.0037(15) 0.0044(15) -0.0040(14)
O4 0.018(2) 0.0094(18) 0.0067(19) -0.0011(14) 0.0023(15) -0.0037(14)
O5 0.037(3) 0.012(2) 0.018(2) -0.0052(16) 0.0137(19) 0.0007(17)
O6 0.028(2) 0.014(2) 0.021(2) 0.0083(17) 0.0057(18) 0.0055(16)
O7 0.0083(19) 0.0181(19) 0.0082(19) -0.0013(15) 0.0036(14) -0.0021(14)
O8 0.0087(19) 0.024(2) 0.010(2) 0.0020(16) -0.0003(15) -0.0028(15)
O9 0.012(2) 0.0112(18) 0.0111(19) -0.0038(15) 0.0044(15) -0.0036(14)
O10 0.0109(19) 0.0094(18) 0.013(2) -0.0022(15) -0.0056(15) 0.0002(14)
O11 0.0107(19) 0.0134(18) 0.013(2) 0.0054(15) -0.0006(15) -0.0005(14)
O12 0.010(2) 0.015(2) 0.032(3) 0.0113(18) -0.0025(17) -0.0010(15)
O13 0.0040(18) 0.021(2) 0.0095(19) 0.0043(15) 0.0009(14) 0.0007(14)
O14 0.0109(19) 0.0125(19) 0.016(2) 0.0040(16) -0.0051(15) -0.0026(14)
O15 0.012(2) 0.0110(18) 0.019(2) 0.0022(16) -0.0042(16) -0.0003(14)

loop_
_atom_type_symbol
_atom_type_description
_atom_type_scat_dispersion_real
_atom_type_scat_dispersion_imag
_atom_type_scat_source
B B 0.0013 0.0007 'International Tables Vol C Tables 4.2.6.8 and 6.1.1.4'
O O 0.0106 0.0060 'International Tables Vol C Tables 4.2.6.8 and 6.1.1.4'
Rb Rb -0.9393 2.9676 'International Tables Vol C Tables 4.2.6.8 and 6.1.1.4'
Te Te -0.5308 1.6751 'International Tables Vol C Tables 4.2.6.8 and 6.1.1.4'
Ba Ba -0.3244 2.2819 'International Tables Vol C Tables 4.2.6.8 and 6.1.1.4'

loop_
_geom_angle_atom_site_label_1
_geom_angle_atom_site_label_2
_geom_angle_atom_site_label_3
_geom_angle
_geom_angle_site_symmetry_1
_geom_angle_site_symmetry_3
_geom_angle_publ_flag
O6 Ba1 O5 83.76(12) 1_565 . ?
O6 Ba1 O12 119.67(12) 1_565 1_455 ?
O5 Ba1 O12 80.29(12) . 1_455 ?
O6 Ba1 O8 119.12(12) 1_565 . ?
O5 Ba1 O8 108.83(12) . . ?
O12 Ba1 O8 121.13(11) 1_455 . ?
O6 Ba1 O10 100.53(11) 1_565 1_455 ?
O5 Ba1 O10 150.79(11) . 1_455 ?
O12 Ba1 O10 72.46(11) 1_455 1_455 ?
O8 Ba1 O10 94.39(10) . 1_455 ?
O6 Ba1 O7 78.09(11) 1_565 2_656 ?
O5 Ba1 O7 155.76(11) . 2_656 ?
O12 Ba1 O7 122.75(11) 1_455 2_656 ?
O8 Ba1 O7 67.62(10) . 2_656 ?
O10 Ba1 O7 50.34(10) 1_455 2_656 ?
O6 Ba1 O14 158.25(11) 1_565 3_666 ?
O5 Ba1 O14 76.95(11) . 3_666 ?
O12 Ba1 O14 47.38(10) 1_455 3_666 ?
O8 Ba1 O14 77.26(10) . 3_666 ?
O10 Ba1 O14 91.73(10) 1_455 3_666 ?
O7 Ba1 O14 123.18(10) 2_656 3_666 ?
O6 Ba1 O2 77.62(11) 1_565 . ?
O5 Ba1 O2 82.20(11) . . ?
O12 Ba1 O2 153.55(10) 1_455 . ?
O8 Ba1 O2 47.89(10) . . ?
O10 Ba1 O2 127.00(10) 1_455 . ?
O7 Ba1 O2 78.35(9) 2_656 . ?
O14 Ba1 O2 109.15(9) 3_666 . ?
O6 Ba1 B6 139.70(14) 1_565 3_666 ?
O5 Ba1 B6 75.58(13) . 3_666 ?
O12 Ba1 B6 23.46(13) 1_455 3_666 ?
O8 Ba1 B6 100.35(13) . 3_666 ?
O10 Ba1 B6 83.19(12) 1_455 3_666 ?
O7 Ba1 B6 128.46(12) 2_656 3_666 ?
O14 Ba1 B6 24.09(13) 3_666 3_666 ?
O2 Ba1 B6 131.54(12) . 3_666 ?
O6 Ba1 O4 87.41(10) 1_565 1_455 ?
O5 Ba1 O4 106.27(11) . 1_455 ?
O12 Ba1 O4 44.20(10) 1_455 1_455 ?
O8 Ba1 O4 137.62(9) . 1_455 ?
O10 Ba1 O4 45.81(9) 1_455 1_455 ?
O7 Ba1 O4 88.94(9) 2_656 1_455 ?
O14 Ba1 O4 88.42(9) 3_666 1_455 ?
O2 Ba1 O4 162.02(9) . 1_455 ?
B6 Ba1 O4 66.43(12) 3_666 1_455 ?
O6 Ba1 B5 88.22(13) 1_565 1_455 ?
O5 Ba1 B5 168.71(14) . 1_455 ?
O12 Ba1 B5 96.94(13) 1_455 1_455 ?
O8 Ba1 B5 82.02(13) . 1_455 ?
O10 Ba1 B5 24.48(12) 1_455 1_455 ?
O7 Ba1 B5 25.95(12) 2_656 1_455 ?
O14 Ba1 B5 109.30(12) 3_666 1_455 ?
O2 Ba1 B5 103.86(12) . 1_455 ?
B6 Ba1 B5 106.12(14) 3_666 1_455 ?
O4 Ba1 B5 65.31(12) 1_455 1_455 ?
O6 Ba1 Rb1 146.40(8) 1_565 . ?
O5 Ba1 Rb1 126.60(8) . . ?
O12 Ba1 Rb1 61.22(9) 1_455 . ?
O8 Ba1 Rb1 68.74(8) . . ?
O10 Ba1 Rb1 46.11(7) 1_455 . ?
O7 Ba1 Rb1 75.70(7) 2_656 . ?
O14 Ba1 Rb1 49.94(7) 3_666 . ?
O2 Ba1 Rb1 116.58(7) . . ?
B6 Ba1 Rb1 54.13(10) 3_666 . ?
O4 Ba1 Rb1 71.53(6) 1_455 . ?
B5 Ba1 Rb1 59.48(10) 1_455 . ?
O6 Te1 O5 102.91(18) . . ?
O6 Te1 O1 97.65(17) . . ?
O5 Te1 O1 94.48(16) . . ?
O6 Te1 Rb3 46.51(12) . 1_545 ?
O5 Te1 Rb3 134.70(13) . 1_545 ?
O1 Te1 Rb3 65.13(11) . 1_545 ?
O11 Rb1 O13 145.42(10) . 1_455 ?
O11 Rb1 O10 104.99(10) . 1_455 ?
O13 Rb1 O10 108.88(10) 1_455 1_455 ?
O11 Rb1 O3 63.28(10) . 2_646 ?
O13 Rb1 O3 82.59(9) 1_455 2_646 ?
O10 Rb1 O3 156.35(10) 1_455 2_646 ?
O11 Rb1 O3 150.17(10) . 1_455 ?
O13 Rb1 O3 64.36(9) 1_455 1_455 ?
O10 Rb1 O3 46.67(9) 1_455 1_455 ?
O3 Rb1 O3 146.29(4) 2_646 1_455 ?
O11 Rb1 O14 65.16(10) . 3_666 ?
O13 Rb1 O14 123.49(10) 1_455 3_666 ?
O10 Rb1 O14 86.06(10) 1_455 3_666 ?
O3 Rb1 O14 105.14(9) 2_646 3_666 ?
O3 Rb1 O14 98.90(9) 1_455 3_666 ?
O11 Rb1 O13 46.00(9) . 2_646 ?
O13 Rb1 O13 112.94(10) 1_455 2_646 ?
O10 Rb1 O13 127.67(9) 1_455 2_646 ?
O3 Rb1 O13 60.46(9) 2_646 2_646 ?
O3 Rb1 O13 137.63(9) 1_455 2_646 ?
O14 Rb1 O13 44.69(9) 3_666 2_646 ?
O11 Rb1 B6 88.64(13) . 3_666 ?
O13 Rb1 B6 103.95(12) 1_455 3_666 ?
O10 Rb1 B6 79.65(12) 1_455 3_666 ?
O3 Rb1 B6 118.52(12) 2_646 3_666 ?
O3 Rb1 B6 78.12(12) 1_455 3_666 ?
O14 Rb1 B6 23.49(12) 3_666 3_666 ?
O13 Rb1 B6 61.07(12) 2_646 3_666 ?
O11 Rb1 B2 23.79(12) . 2_646 ?
O13 Rb1 B2 126.74(12) 1_455 2_646 ?
O10 Rb1 B2 123.65(12) 1_455 2_646 ?
O3 Rb1 B2 52.76(11) 2_646 2_646 ?
O3 Rb1 B2 156.76(12) 1_455 2_646 ?
O14 Rb1 B2 57.87(12) 3_666 2_646 ?
O13 Rb1 B2 23.90(11) 2_646 2_646 ?
B6 Rb1 B2 79.17(14) 3_666 2_646 ?
O11 Rb1 B3 151.96(12) . 1_455 ?
O13 Rb1 B3 55.78(12) 1_455 1_455 ?
O10 Rb1 B3 64.65(11) 1_455 1_455 ?
O3 Rb1 B3 135.20(11) 2_646 1_455 ?
O3 Rb1 B3 22.70(11) 1_455 1_455 ?
O14 Rb1 B3 87.58(12) 3_666 1_455 ?
O13 Rb1 B3 117.87(11) 2_646 1_455 ?
B6 Rb1 B3 64.35(14) 3_666 1_455 ?
B2 Rb1 B3 140.99(14) 2_646 1_455 ?
O11 Rb1 O13 93.57(9) . 2_656 ?
O13 Rb1 O13 106.65(10) 1_455 2_656 ?
O10 Rb1 O13 42.43(9) 1_455 2_656 ?
O3 Rb1 O13 115.16(9) 2_646 2_656 ?
O3 Rb1 O13 71.30(9) 1_455 2_656 ?
O14 Rb1 O13 118.46(9) 3_666 2_656 ?
O13 Rb1 O13 138.60(11) 2_646 2_656 ?
B6 Rb1 O13 120.44(11) 3_666 2_656 ?
B2 Rb1 O13 117.21(12) 2_646 2_656 ?
B3 Rb1 O13 93.99(11) 1_455 2_656 ?
O11 Rb1 B4 125.62(12) . 1_455 ?
O13 Rb1 B4 88.96(12) 1_455 1_455 ?
O10 Rb1 B4 23.13(11) 1_455 1_455 ?
O3 Rb1 B4 167.45(11) 2_646 1_455 ?
O3 Rb1 B4 24.71(11) 1_455 1_455 ?
O14 Rb1 B4 87.26(12) 3_666 1_455 ?
O13 Rb1 B4 131.86(11) 2_646 1_455 ?
B6 Rb1 B4 72.50(14) 3_666 1_455 ?
B2 Rb1 B4 139.12(13) 2_646 1_455 ?
B3 Rb1 B4 41.56(13) 1_455 1_455 ?
O13 Rb1 B4 58.50(11) 2_656 1_455 ?
O2 Rb2 O5 79.03(10) . . ?
O2 Rb2 O15 95.54(10) . 3_766 ?
O5 Rb2 O15 127.50(10) . 3_766 ?
O2 Rb2 O11 113.65(10) . 2_646 ?
O5 Rb2 O11 127.88(10) . 2_646 ?
O15 Rb2 O11 102.37(10) 3_766 2_646 ?
O2 Rb2 O6 136.31(10) . . ?
O5 Rb2 O6 57.55(10) . . ?
O15 Rb2 O6 113.75(10) 3_766 . ?
O11 Rb2 O6 91.77(10) 2_646 . ?
O2 Rb2 O3 130.43(10) . 1_545 ?
O5 Rb2 O3 146.77(10) . 1_545 ?
O15 Rb2 O3 47.15(9) 3_766 1_545 ?
O11 Rb2 O3 60.62(9) 2_646 1_545 ?
O6 Rb2 O3 92.70(10) . 1_545 ?
O2 Rb2 O9 45.36(9) . . ?
O5 Rb2 O9 80.10(10) . . ?
O15 Rb2 O9 61.82(9) 3_766 . ?
O11 Rb2 O9 145.57(10) 2_646 . ?
O6 Rb2 O9 122.33(10) . . ?
O3 Rb2 O9 108.79(9) 1_545 . ?
O2 Rb2 O7 104.89(9) . 2_646 ?
O5 Rb2 O7 83.10(10) . 2_646 ?
O15 Rb2 O7 146.41(9) 3_766 2_646 ?
O11 Rb2 O7 45.01(9) 2_646 2_646 ?
O6 Rb2 O7 67.94(10) . 2_646 ?
O3 Rb2 O7 100.09(9) 1_545 2_646 ?
O9 Rb2 O7 148.15(9) . 2_646 ?
O2 Rb2 B1 101.24(12) . 2_646 ?
O5 Rb2 B1 105.92(13) . 2_646 ?
O15 Rb2 B1 126.15(13) 3_766 2_646 ?
O11 Rb2 B1 24.71(12) 2_646 2_646 ?
O6 Rb2 B1 87.34(13) . 2_646 ?
O3 Rb2 B1 85.11(12) 1_545 2_646 ?
O9 Rb2 B1 145.25(12) . 2_646 ?
O7 Rb2 B1 24.16(12) 2_646 2_646 ?
O2 Rb2 B3 23.45(11) . . ?
O5 Rb2 B3 84.73(13) . . ?
O15 Rb2 B3 74.31(12) 3_766 . ?
O11 Rb2 B3 127.41(12) 2_646 . ?
O6 Rb2 B3 138.63(12) . . ?
O3 Rb2 B3 116.43(12) 1_545 . ?
O9 Rb2 B3 23.41(11) . . ?
O7 Rb2 B3 128.32(11) 2_646 . ?
B1 Rb2 B3 121.88(14) 2_646 . ?
O2 Rb2 B3 153.52(13) . 1_545 ?
O5 Rb2 B3 126.78(13) . 1_545 ?
O15 Rb2 B3 65.07(11) 3_766 1_545 ?
O11 Rb2 B3 57.94(11) 2_646 1_545 ?
O6 Rb2 B3 70.08(12) . 1_545 ?
O3 Rb2 B3 23.33(11) 1_545 1_545 ?
O9 Rb2 B3 125.51(11) . 1_545 ?
O7 Rb2 B3 86.11(11) 2_646 1_545 ?
B1 Rb2 B3 78.89(14) 2_646 1_545 ?
B3 Rb2 B3 138.49(18) . 1_545 ?
O2 Rb2 B4 116.28(12) . 1_545 ?
O5 Rb2 B4 138.39(12) . 1_545 ?
O15 Rb2 B4 23.57(11) 3_766 1_545 ?
O11 Rb2 B4 83.39(11) 2_646 1_545 ?
O6 Rb2 B4 100.85(12) . 1_545 ?
O3 Rb2 B4 24.19(11) 1_545 1_545 ?
O9 Rb2 B4 85.34(11) . 1_545 ?
O7 Rb2 B4 124.27(11) 2_646 1_545 ?
B1 Rb2 B4 108.10(14) 2_646 1_545 ?
B3 Rb2 B4 96.89(13) . 1_545 ?
B3 Rb2 B4 41.83(13) 1_545 1_545 ?
O4 Rb3 O6 78.95(10) 3_776 1_565 ?
O4 Rb3 O1 119.19(10) 3_776 . ?
O6 Rb3 O1 128.41(10) 1_565 . ?
O4 Rb3 O9 144.72(9) 3_776 . ?
O6 Rb3 O9 82.60(10) 1_565 . ?
O1 Rb3 O9 95.81(10) . . ?
O4 Rb3 O5 121.05(11) 3_776 . ?
O6 Rb3 O5 74.18(10) 1_565 . ?
O1 Rb3 O5 54.80(10) . . ?
O9 Rb3 O5 81.52(10) . . ?
O4 Rb3 O1 121.20(10) 3_776 3_766 ?
O6 Rb3 O1 119.23(10) 1_565 3_766 ?
O1 Rb3 O1 93.17(9) . 3_766 ?
O9 Rb3 O1 46.70(9) . 3_766 ?
O5 Rb3 O1 117.74(11) . 3_766 ?
O4 Rb3 O15 46.80(9) 3_776 . ?
O6 Rb3 O15 121.63(10) 1_565 . ?
O1 Rb3 O15 76.93(10) . . ?
O9 Rb3 O15 153.99(9) . . ?
O5 Rb3 O15 112.42(10) . . ?
O1 Rb3 O15 108.13(10) 3_766 . ?
O4 Rb3 O1 42.11(9) 3_776 1_565 ?
O6 Rb3 O1 50.11(9) 1_565 1_565 ?
O1 Rb3 O1 159.37(14) . 1_565 ?
O9 Rb3 O1 103.87(9) . 1_565 ?
O5 Rb3 O1 121.73(9) . 1_565 ?
O1 Rb3 O1 104.76(8) 3_766 1_565 ?
O15 Rb3 O1 87.68(9) . 1_565 ?
O4 Rb3 B4 22.99(11) 3_776 3_776 ?
O6 Rb3 B4 101.22(12) 1_565 3_776 ?
O1 Rb3 B4 100.26(12) . 3_776 ?
O9 Rb3 B4 155.57(11) . 3_776 ?
O5 Rb3 B4 122.84(12) . 3_776 ?
O1 Rb3 B4 113.67(12) 3_766 3_776 ?
O15 Rb3 B4 24.30(11) . 3_776 ?
O1 Rb3 B4 63.41(11) 1_565 3_776 ?
O4 Rb3 B7 131.75(12) 3_776 . ?
O6 Rb3 B7 97.39(12) 1_565 . ?
O1 Rb3 B7 100.82(12) . . ?
O9 Rb3 B7 23.71(11) . . ?
O5 Rb3 B7 103.32(12) . . ?
O1 Rb3 B7 24.38(11) 3_766 . ?
O15 Rb3 B7 132.30(12) . . ?
O1 Rb3 B7 99.70(11) 1_565 . ?
B4 Rb3 B7 133.31(14) 3_776 . ?
O4 Rb3 B6 57.91(11) 3_776 . ?
O6 Rb3 B6 118.72(12) 1_565 . ?
O1 Rb3 B6 61.59(12) . . ?
O9 Rb3 B6 155.23(11) . . ?
O5 Rb3 B6 91.93(12) . . ?
O1 Rb3 B6 119.89(11) 3_766 . ?
O15 Rb3 B6 20.52(11) . . ?
O1 Rb3 B6 99.90(11) 1_565 . ?
B4 Rb3 B6 39.39(13) 3_776 . ?
B7 Rb3 B6 143.54(13) . . ?
O4 Rb3 B7 20.82(11) 3_776 3_776 ?
O6 Rb3 B7 69.93(12) 1_565 3_776 ?
O1 Rb3 B7 139.60(12) . 3_776 ?
O9 Rb3 B7 123.91(12) . 3_776 ?
O5 Rb3 B7 131.30(12) . 3_776 ?
O1 Rb3 B7 108.21(12) 3_766 3_776 ?
O15 Rb3 B7 64.11(11) . 3_776 ?
O1 Rb3 B7 23.72(11) 1_565 3_776 ?
B4 Rb3 B7 39.97(13) 3_776 3_776 ?
B7 Rb3 B7 112.86(11) . 3_776 ?
B6 Rb3 B7 78.02(13) . 3_776 ?
O7 B1 O8 121.4(5) . . ?
O7 B1 O11 119.6(5) . . ?
O8 B1 O11 118.8(5) . . ?
O7 B1 Rb2 72.7(3) . 2_656 ?
O8 B1 Rb2 130.8(3) . 2_656 ?
O11 B1 Rb2 65.3(3) . 2_656 ?
O7 B1 Rb1 137.8(3) . . ?
O8 B1 Rb1 90.1(3) . . ?
O11 B1 Rb1 37.0(2) . . ?
Rb2 B1 Rb1 65.24(10) 2_656 . ?
O13 B2 O2 112.1(4) . . ?
O13 B2 O11 111.8(4) . 2_656 ?
O2 B2 O11 110.4(4) . 2_656 ?
O13 B2 O8 112.1(4) . . ?
O2 B2 O8 102.5(4) . . ?
O11 B2 O8 107.4(4) 2_656 . ?
O13 B2 Rb1 69.6(3) . 2_656 ?
O2 B2 Rb1 107.4(3) . 2_656 ?
O11 B2 Rb1 48.0(2) 2_656 2_656 ?
O8 B2 Rb1 146.5(3) . 2_656 ?
O13 B2 Rb2 90.0(3) . . ?
O2 B2 Rb2 44.2(2) . . ?
O11 B2 Rb2 153.1(3) 2_656 . ?
O8 B2 Rb2 76.4(3) . . ?
Rb1 B2 Rb2 136.41(16) 2_656 . ?
O9 B3 O3 122.5(5) . . ?
O9 B3 O2 117.9(5) . . ?
O3 B3 O2 119.6(5) . . ?
O9 B3 Rb2 66.4(3) . . ?
O3 B3 Rb2 154.2(4) . . ?
O2 B3 Rb2 57.7(2) . . ?
O9 B3 Rb2 123.0(3) . 1_565 ?
O3 B3 Rb2 60.8(3) . 1_565 ?
O2 B3 Rb2 87.6(3) . 1_565 ?
Rb2 B3 Rb2 138.49(18) . 1_565 ?
O9 B3 Rb1 108.7(3) . 1_655 ?
O3 B3 Rb1 60.8(3) . 1_655 ?
O2 B3 Rb1 99.9(3) . 1_655 ?
Rb2 B3 Rb1 93.57(14) . 1_655 ?
Rb2 B3 Rb1 116.08(16) 1_565 1_655 ?
O4 B4 O10 113.1(4) . . ?
O4 B4 O15 106.8(4) . 3_776 ?
O10 B4 O15 111.8(4) . 3_776 ?
O4 B4 O3 111.2(4) . . ?
O10 B4 O3 107.7(4) . . ?
O15 B4 O3 106.1(4) 3_776 . ?
O4 B4 Rb3 50.8(2) . 3_776 ?
O10 B4 Rb3 140.8(3) . 3_776 ?
O15 B4 Rb3 57.6(3) 3_776 3_776 ?
O3 B4 Rb3 111.6(3) . 3_776 ?
O4 B4 Rb1 112.3(3) . 1_655 ?
O10 B4 Rb1 51.8(2) . 1_655 ?
O15 B4 Rb1 140.9(3) 3_776 1_655 ?
O3 B4 Rb1 59.7(2) . 1_655 ?
Rb3 B4 Rb1 159.27(18) 3_776 1_655 ?
O4 B4 Rb2 110.6(3) . 1_565 ?
O10 B4 Rb2 136.3(3) . 1_565 ?
O15 B4 Rb2 52.5(2) 3_776 1_565 ?
O3 B4 Rb2 55.5(2) . 1_565 ?
Rb3 B4 Rb2 71.26(11) 3_776 1_565 ?
Rb1 B4 Rb2 110.91(15) 1_655 1_565 ?
O4 B4 Rb1 163.0(3) . 2_656 ?
O10 B4 Rb1 75.5(3) . 2_656 ?
O15 B4 Rb1 82.0(3) 3_776 2_656 ?
O3 B4 Rb1 51.8(2) . 2_656 ?
Rb3 B4 Rb1 131.56(17) 3_776 2_656 ?
Rb1 B4 Rb1 60.32(10) 1_655 2_656 ?
Rb2 B4 Rb1 62.69(10) 1_565 2_656 ?
O10 B5 O13 112.1(4) . 2_756 ?
O10 B5 O14 110.7(5) . 3_776 ?
O13 B5 O14 112.0(4) 2_756 3_776 ?
O10 B5 O7 105.8(4) . 2_756 ?
O13 B5 O7 109.4(4) 2_756 2_756 ?
O14 B5 O7 106.5(4) 3_776 2_756 ?
O10 B5 Ba1 52.4(2) . 1_655 ?
O13 B5 Ba1 130.3(3) 2_756 1_655 ?
O14 B5 Ba1 117.6(3) 3_776 1_655 ?
O7 B5 Ba1 53.6(2) 2_756 1_655 ?
O10 B5 Rb1 76.6(3) . 2_656 ?
O13 B5 Rb1 47.2(2) 2_756 2_656 ?
O14 B5 Rb1 98.5(3) 3_776 2_656 ?
O7 B5 Rb1 151.7(3) 2_756 2_656 ?
Ba1 B5 Rb1 124.37(17) 1_655 2_656 ?
O10 B5 Rb1 45.6(2) . 1_655 ?
O13 B5 Rb1 71.3(3) 2_756 1_655 ?
O14 B5 Rb1 148.0(3) 3_776 1_655 ?
O7 B5 Rb1 101.7(3) 2_756 1_655 ?
Ba1 B5 Rb1 68.77(11) 1_655 1_655 ?
Rb1 B5 Rb1 59.21(9) 2_656 1_655 ?
O10 B5 Rb1 124.1(3) . 1_665 ?
O13 B5 Rb1 60.1(2) 2_756 1_665 ?
O14 B5 Rb1 52.4(2) 3_776 1_665 ?
O7 B5 Rb1 129.7(3) 2_756 1_665 ?
Ba1 B5 Rb1 169.2(2) 1_655 1_665 ?
Rb1 B5 Rb1 58.70(9) 2_656 1_665 ?
Rb1 B5 Rb1 117.03(15) 1_655 1_665 ?
O15 B6 O14 123.2(5) . . ?
O15 B6 O12 122.0(5) . 3_766 ?
O14 B6 O12 114.7(5) . 3_766 ?
O15 B6 Ba1 172.5(4) . 3_666 ?
O14 B6 Ba1 62.7(3) . 3_666 ?
O12 B6 Ba1 52.6(3) 3_766 3_666 ?
O15 B6 Rb1 112.5(3) . 3_666 ?
O14 B6 Rb1 65.8(3) . 3_666 ?
O12 B6 Rb1 87.8(3) 3_766 3_666 ?
Ba1 B6 Rb1 73.68(12) 3_666 3_666 ?
O15 B6 Rb3 52.3(3) . . ?
O14 B6 Rb3 145.8(3) . . ?
O12 B6 Rb3 81.3(3) 3_766 . ?
Ba1 B6 Rb3 120.18(16) 3_666 . ?
Rb1 B6 Rb3 147.89(18) 3_666 . ?
O4 B7 O9 114.1(4) . . ?
O4 B7 O12 106.6(4) . . ?
O9 B7 O12 111.1(4) . . ?
O4 B7 O1 109.4(4) . 3_766 ?
O9 B7 O1 106.5(4) . 3_766 ?
O12 B7 O1 109.0(4) . 3_766 ?
O4 B7 Rb3 109.6(3) . . ?
O9 B7 Rb3 55.1(2) . . ?
O12 B7 Rb3 143.6(3) . . ?
O1 B7 Rb3 55.9(2) 3_766 . ?
O4 B7 Rb3 45.5(2) . 3_776 ?
O9 B7 Rb3 100.9(3) . 3_776 ?
O12 B7 Rb3 145.3(3) . 3_776 ?
O1 B7 Rb3 72.5(3) 3_766 3_776 ?
Rb3 B7 Rb3 67.14(11) . 3_776 ?
O4 B7 Rb3 155.6(4) . 3_766 ?
O9 B7 Rb3 85.1(3) . 3_766 ?
O12 B7 Rb3 77.8(3) . 3_766 ?
O1 B7 Rb3 48.2(2) 3_766 3_766 ?
Rb3 B7 Rb3 68.11(11) . 3_766 ?
Rb3 B7 Rb3 118.85(16) 3_776 3_766 ?
B7 O1 Te1 114.9(3) 3_766 . ?
B7 O1 Rb3 109.7(3) 3_766 . ?
Te1 O1 Rb3 101.62(14) . . ?
B7 O1 Rb3 99.7(3) 3_766 3_766 ?
Te1 O1 Rb3 138.35(18) . 3_766 ?
Rb3 O1 Rb3 86.83(9) . 3_766 ?
B7 O1 Rb3 83.8(3) 3_766 1_545 ?
Te1 O1 Rb3 85.77(12) . 1_545 ?
Rb3 O1 Rb3 159.37(14) . 1_545 ?
Rb3 O1 Rb3 75.24(8) 3_766 1_545 ?
B3 O2 B2 125.5(4) . . ?
B3 O2 Rb2 98.8(3) . . ?
B2 O2 Rb2 115.1(3) . . ?
B3 O2 Ba1 132.0(3) . . ?
B2 O2 Ba1 92.6(3) . . ?
Rb2 O2 Ba1 87.44(9) . . ?
B3 O3 B4 122.7(4) . . ?
B3 O3 Rb1 132.1(3) . 2_656 ?
B4 O3 Rb1 105.0(3) . 2_656 ?
B3 O3 Rb2 95.9(3) . 1_565 ?
B4 O3 Rb2 100.3(3) . 1_565 ?
Rb1 O3 Rb2 78.11(8) 2_656 1_565 ?
B3 O3 Rb1 96.5(3) . 1_655 ?
B4 O3 Rb1 95.6(3) . 1_655 ?
Rb1 O3 Rb1 73.45(8) 2_656 1_655 ?
Rb2 O3 Rb1 150.16(12) 1_565 1_655 ?
B7 O4 B4 118.9(4) . . ?
B7 O4 Rb3 113.6(3) . 3_776 ?
B4 O4 Rb3 106.2(3) . 3_776 ?
B7 O4 Ba1 90.7(3) . 1_655 ?
B4 O4 Ba1 88.2(3) . 1_655 ?
Rb3 O4 Ba1 138.52(11) 3_776 1_655 ?
Te1 O5 Ba1 154.54(19) . . ?
Te1 O5 Rb2 97.91(15) . . ?
Ba1 O5 Rb2 92.41(12) . . ?
Te1 O5 Rb3 102.42(15) . . ?
Ba1 O5 Rb3 99.19(12) . . ?
Rb2 O5 Rb3 97.53(11) . . ?
Te1 O6 Ba1 135.72(18) . 1_545 ?
Te1 O6 Rb3 106.87(16) . 1_545 ?
Ba1 O6 Rb3 100.23(11) 1_545 1_545 ?
Te1 O6 Rb2 95.88(15) . . ?
Ba1 O6 Rb2 102.76(13) 1_545 . ?
Rb3 O6 Rb2 116.24(12) 1_545 . ?
B1 O7 B5 123.5(4) . 2_746 ?
B1 O7 Ba1 115.0(3) . 2_646 ?
B5 O7 Ba1 100.4(3) 2_746 2_646 ?
B1 O7 Rb2 83.1(3) . 2_656 ?
B5 O7 Rb2 136.4(3) 2_746 2_656 ?
Ba1 O7 Rb2 96.65(10) 2_646 2_656 ?
B1 O8 B2 118.5(4) . . ?
B1 O8 Ba1 139.1(3) . . ?
B2 O8 Ba1 102.0(3) . . ?
B3 O9 B7 117.2(4) . . ?
B3 O9 Rb3 119.6(3) . . ?
B7 O9 Rb3 101.2(3) . . ?
B3 O9 Rb2 90.2(3) . . ?
B7 O9 Rb2 135.0(3) . . ?
Rb3 O9 Rb2 93.71(9) . . ?
B5 O10 B4 126.1(4) . . ?
B5 O10 Ba1 103.1(3) . 1_655 ?
B4 O10 Ba1 112.8(3) . 1_655 ?
B5 O10 Rb1 113.5(3) . 1_655 ?
B4 O10 Rb1 105.1(3) . 1_655 ?
Ba1 O10 Rb1 90.62(10) 1_655 1_655 ?
B5 O10 Rb1 80.5(3) . 2_656 ?
B4 O10 Rb1 81.6(3) . 2_656 ?
Ba1 O10 Rb1 156.52(12) 1_655 2_656 ?
Rb1 O10 Rb1 67.12(7) 1_655 2_656 ?
B1 O11 B2 122.2(4) . 2_646 ?
B1 O11 Rb1 125.5(3) . . ?
B2 O11 Rb1 108.2(3) 2_646 . ?
B1 O11 Rb2 90.0(3) . 2_656 ?
B2 O11 Rb2 118.5(3) 2_646 2_656 ?
Rb1 O11 Rb2 82.74(9) . 2_656 ?
B6 O12 B7 137.0(4) 3_766 . ?
B6 O12 Ba1 104.0(3) 3_766 1_655 ?
B7 O12 Ba1 116.9(3) . 1_655 ?
B6 O12 Rb1 70.1(3) 3_766 1_655 ?
B7 O12 Rb1 105.0(3) . 1_655 ?
Ba1 O12 Rb1 77.62(9) 1_655 1_655 ?
B2 O13 B5 119.4(4) . 2_746 ?
B2 O13 Rb1 127.1(3) . 1_655 ?
B5 O13 Rb1 111.1(3) 2_746 1_655 ?
B2 O13 Rb1 86.5(3) . 2_656 ?
B5 O13 Rb1 97.5(3) 2_746 2_656 ?
Rb1 O13 Rb1 71.95(7) 1_655 2_656 ?
B2 O13 Rb1 127.5(3) . 2_646 ?
B5 O13 Rb1 85.8(3) 2_746 2_646 ?
Rb1 O13 Rb1 68.45(7) 1_655 2_646 ?
Rb1 O13 Rb1 138.60(11) 2_656 2_646 ?
B6 O14 B5 120.7(4) . 3_776 ?
B6 O14 Ba1 93.3(3) . 3_666 ?
B5 O14 Ba1 144.3(3) 3_776 3_666 ?
B6 O14 Rb1 90.7(3) . 3_666 ?
B5 O14 Rb1 105.1(3) 3_776 3_666 ?
Ba1 O14 Rb1 83.38(9) 3_666 3_666 ?
B6 O15 B4 119.2(4) . 3_776 ?
B6 O15 Rb2 130.4(3) . 3_766 ?
B4 O15 Rb2 103.9(3) 3_776 3_766 ?
B6 O15 Rb3 107.1(3) . . ?
B4 O15 Rb3 98.1(3) 3_776 . ?
Rb2 O15 Rb3 88.47(10) 3_766 . ?

loop_
_geom_bond_atom_site_label_1
_geom_bond_atom_site_label_2
_geom_bond_distance
_geom_bond_site_symmetry_2
_geom_bond_publ_flag
Ba1 O6 2.686(4) 1_565 ?
Ba1 O5 2.693(4) . ?
Ba1 O12 2.719(4) 1_455 ?
Ba1 O8 2.728(4) . ?
Ba1 O10 2.766(3) 1_455 ?
Ba1 O7 2.784(4) 2_656 ?
Ba1 O14 2.955(3) 3_666 ?
Ba1 O2 2.969(4) . ?
Ba1 B6 3.322(6) 3_666 ?
Ba1 O4 3.327(4) 1_455 ?
Ba1 B5 3.400(6) 1_455 ?
Ba1 Rb1 4.0352(10) . ?
Te1 O6 1.828(4) . ?
Te1 O5 1.830(4) . ?
Te1 O1 1.903(3) . ?
Te1 Rb3 3.9035(10) 1_545 ?
Rb1 O11 2.756(3) . ?
Rb1 O13 2.881(3) 1_455 ?
Rb1 O10 2.908(4) 1_455 ?
Rb1 O3 3.008(4) 2_646 ?
Rb1 O3 3.101(4) 1_455 ?
Rb1 O14 3.109(4) 3_666 ?
Rb1 O13 3.310(3) 2_646 ?
Rb1 B6 3.407(6) 3_666 ?
Rb1 B2 3.524(6) 2_646 ?
Rb1 B3 3.529(6) 1_455 ?
Rb1 O13 3.541(4) 2_656 ?
Rb1 B4 3.575(6) 1_455 ?
Rb2 O2 2.918(3) . ?
Rb2 O5 2.940(4) . ?
Rb2 O15 2.947(4) 3_766 ?
Rb2 O11 2.986(4) 2_646 ?
Rb2 O6 3.001(4) . ?
Rb2 O3 3.021(4) 1_545 ?
Rb2 O9 3.126(3) . ?
Rb2 O7 3.161(3) 2_646 ?
Rb2 B1 3.287(6) 2_646 ?
Rb2 B3 3.411(6) . ?
Rb2 B3 3.443(6) 1_545 ?
Rb2 B4 3.606(6) 1_545 ?
Rb3 O4 2.884(4) 3_776 ?
Rb3 O6 2.959(4) 1_565 ?
Rb3 O1 2.962(4) . ?
Rb3 O9 2.989(4) . ?
Rb3 O5 2.994(4) . ?
Rb3 O1 3.005(4) 3_766 ?
Rb3 O15 3.048(4) . ?
Rb3 O1 3.551(4) 1_565 ?
Rb3 B4 3.574(6) 3_776 ?
Rb3 B7 3.576(6) . ?
Rb3 B6 3.679(6) . ?
Rb3 B7 3.701(6) 3_776 ?
B1 O7 1.355(7) . ?
B1 O8 1.358(6) . ?
B1 O11 1.374(6) . ?
B1 Rb2 3.287(6) 2_656 ?
B2 O13 1.430(7) . ?
B2 O2 1.477(7) . ?
B2 O11 1.496(6) 2_656 ?
B2 O8 1.500(7) . ?
B2 Rb1 3.524(6) 2_656 ?
B3 O9 1.355(7) . ?
B3 O3 1.371(6) . ?
B3 O2 1.374(6) . ?
B3 Rb2 3.443(6) 1_565 ?
B3 Rb1 3.529(6) 1_655 ?
B4 O4 1.454(7) . ?
B4 O10 1.455(7) . ?
B4 O15 1.486(6) 3_776 ?
B4 O3 1.502(6) . ?
B4 Rb3 3.574(6) 3_776 ?
B4 Rb1 3.575(6) 1_655 ?
B4 Rb2 3.606(6) 1_565 ?
B4 Rb1 3.694(6) 2_656 ?
B5 O10 1.447(7) . ?
B5 O13 1.455(7) 2_756 ?
B5 O14 1.497(7) 3_776 ?
B5 O7 1.513(6) 2_756 ?
B5 Ba1 3.400(6) 1_655 ?
B5 Rb1 3.665(6) 2_656 ?
B5 Rb1 3.729(6) 1_655 ?
B5 Rb1 3.786(6) 1_665 ?
B6 O15 1.349(6) . ?
B6 O14 1.358(7) . ?
B6 O12 1.363(7) 3_766 ?
B6 Ba1 3.322(6) 3_666 ?
B6 Rb1 3.407(6) 3_666 ?
B7 O4 1.436(6) . ?
B7 O9 1.466(7) . ?
B7 O12 1.486(7) . ?
B7 O1 1.498(7) 3_766 ?
B7 Rb3 3.701(6) 3_776 ?
B7 Rb3 3.743(6) 3_766 ?
O1 B7 1.498(7) 3_766 ?
O1 Rb3 3.005(4) 3_766 ?
O1 Rb3 3.551(4) 1_545 ?
O3 Rb1 3.008(4) 2_656 ?
O3 Rb2 3.021(4) 1_565 ?
O3 Rb1 3.101(4) 1_655 ?
O4 Rb3 2.884(4) 3_776 ?
O4 Ba1 3.327(4) 1_655 ?
O6 Ba1 2.686(4) 1_545 ?
O6 Rb3 2.959(4) 1_545 ?
O7 B5 1.513(6) 2_746 ?
O7 Ba1 2.784(4) 2_646 ?
O7 Rb2 3.161(3) 2_656 ?
O10 Ba1 2.766(3) 1_655 ?
O10 Rb1 2.908(4) 1_655 ?
O10 Rb1 3.614(4) 2_656 ?
O11 B2 1.496(6) 2_646 ?
O11 Rb2 2.986(4) 2_656 ?
O12 B6 1.363(7) 3_766 ?
O12 Ba1 2.719(4) 1_655 ?
O12 Rb1 3.621(4) 1_655 ?
O13 B5 1.455(7) 2_746 ?
O13 Rb1 2.881(3) 1_655 ?
O13 Rb1 3.310(3) 2_656 ?
O13 Rb1 3.541(3) 2_646 ?
O14 B5 1.497(7) 3_776 ?
O14 Ba1 2.955(3) 3_666 ?
O14 Rb1 3.109(4) 3_666 ?
O15 B4 1.486(6) 3_776 ?
O15 Rb2 2.947(4) 3_766 ?
